data_2223746
loop_
_publ_author_name
'Gowda, B. Thimme'
'Foro, Sabine'
'Nirmala, P. G.'
'Fuess, Hartmut'

_publ_section_title
;
 2,2-Dimethyl-<i>N</i>-(phenylsulfonyl)acetamide
;
_journal_coeditor_code FL2270
_journal_issue 11
_journal_name_full 'Acta Crystallographica Section E'
_journal_page_first o2680
_journal_paper_doi 10.1107/S1600536809040483
_journal_volume 65
_journal_year 2009
_chemical_formula_iupac 'C10 H13 N O3 S'
_chemical_formula_moiety 'C10 H13 N O3 S'
_chemical_formula_sum 'C10 H13 N O3 S'
_chemical_formula_weight 227.27
_chemical_name_systematic
;
2,2-Dimethyl-<i>N</i>-(phenylsulfonyl)acetamide
;
_space_group_IT_number 14
_symmetry_cell_setting monoclinic
_symmetry_space_group_name_Hall '-P 2ybc'
_symmetry_space_group_name_H-M 'P 1 21/c 1'
_atom_sites_solution_hydrogens geom
_atom_sites_solution_primary direct
_atom_sites_solution_secondary difmap
_audit_creation_method SHELXL-97
_cell_angle_alpha 90.00
_cell_angle_beta 106.903(6)
_cell_angle_gamma 90.00
_cell_formula_units_Z 4
_cell_length_a 6.1240(4)
_cell_length_b 22.201(2)
_cell_length_c 8.9192(9)
_cell_measurement_reflns_used 25
_cell_measurement_temperature 299(2)
_cell_measurement_theta_max 20.30
_cell_measurement_theta_min 3.99
_cell_volume 1160.26(18)
_computing_cell_refinement 'CAD-4-PC (Enraf--Nonius, 1996)'
_computing_data_collection 'CAD-4-PC (Enraf--Nonius, 1996)'
_computing_data_reduction 'REDU4 (Stoe & Cie, 1987)'
_computing_molecular_graphics 'PLATON (Spek, 2009)'
_computing_publication_material 'SHELXL97 (Sheldrick, 2008)'
_computing_structure_refinement 'SHELXL97 (Sheldrick, 2008)'
_computing_structure_solution 'SHELXS97 (Sheldrick, 2008)'
_diffrn_ambient_temperature 299(2)
_diffrn_measured_fraction_theta_full 1.000
_diffrn_measured_fraction_theta_max 1.000
_diffrn_measurement_device_type 'Enraf--Nonius CAD-4'
_diffrn_measurement_method \w/2\q
_diffrn_radiation_monochromator graphite
_diffrn_radiation_source 'fine-focus sealed tube'
_diffrn_radiation_type CuK\a
_diffrn_radiation_wavelength 1.54180
_diffrn_reflns_av_R_equivalents 0.0472
_diffrn_reflns_av_sigmaI/netI 0.0391
_diffrn_reflns_limit_h_max 7
_diffrn_reflns_limit_h_min 0
_diffrn_reflns_limit_k_max 4
_diffrn_reflns_limit_k_min -26
_diffrn_reflns_limit_l_max 10
_diffrn_reflns_limit_l_min -10
_diffrn_reflns_number 2732
_diffrn_reflns_theta_full 66.95
_diffrn_reflns_theta_max 66.95
_diffrn_reflns_theta_min 3.98
_diffrn_standards_decay_% 1.0
_diffrn_standards_interval_time 120
_diffrn_standards_number 3
_exptl_absorpt_coefficient_mu 2.400
_exptl_absorpt_correction_type none
_exptl_crystal_colour colourless
_exptl_crystal_density_diffrn 1.301
_exptl_crystal_density_method 'not measured'
_exptl_crystal_description rod
_exptl_crystal_F_000 480
_exptl_crystal_size_max 0.50
_exptl_crystal_size_mid 0.13
_exptl_crystal_size_min 0.08
_refine_diff_density_max 0.779
_refine_diff_density_min -0.578
_refine_ls_extinction_coef 0.029(4)
_refine_ls_extinction_expression Fc^*^=kFc[1+0.001xFc^2^\l^3^/sin(2\q)]^-1/4^
_refine_ls_extinction_method 'SHELXL97 (Sheldrick, 2008)'
_refine_ls_goodness_of_fit_ref 1.078
_refine_ls_hydrogen_treatment mixed
_refine_ls_matrix_type full
_refine_ls_number_parameters 140
_refine_ls_number_reflns 2075
_refine_ls_number_restraints 0
_refine_ls_restrained_S_all 1.078
_refine_ls_R_factor_all 0.0903
_refine_ls_R_factor_gt 0.0725
_refine_ls_shift/su_max 0.000
_refine_ls_shift/su_mean 0.000
_refine_ls_structure_factor_coef Fsqd
_refine_ls_weighting_details 'calc w=1/[\s^2^(Fo^2^)+(0.1492P)^2^+0.3098P] where P=(Fo^2^+2Fc^2^)/3'
_refine_ls_weighting_scheme calc
_refine_ls_wR_factor_gt 0.1963
_refine_ls_wR_factor_ref 0.2126
_reflns_number_gt 1755
_reflns_number_total 2075
_reflns_threshold_expression I>2\s(I)
_cod_data_source_file fl2270.cif
_cod_data_source_block I
_cod_original_cell_volume 1160.26(17)
_cod_original_sg_symbol_H-M 'P 21/c'
_cod_database_code 2223746
_cod_database_fobs_code 2223746

loop_
_symmetry_equiv_pos_as_xyz
'x, y, z'
'-x, y+1/2, -z+1/2'
'-x, -y, -z'
'x, -y-1/2, z-1/2'

loop_
_atom_site_type_symbol
_atom_site_label
_atom_site_fract_x
_atom_site_fract_y
_atom_site_fract_z
_atom_site_U_iso_or_equiv
_atom_site_adp_type
_atom_site_calc_flag
_atom_site_refinement_flags
_atom_site_occupancy
_atom_site_disorder_assembly
_atom_site_disorder_group
C C1 0.4133(5) 0.36281(13) 0.1597(3) 0.0566(7) Uani d . 1 . .
C C2 0.6038(6) 0.3479(2) 0.1164(5) 0.0806(10) Uani d . 1 . .
H H2 0.6706 0.3751 0.0637 0.097 Uiso calc R 1 . .
C C3 0.6932(8) 0.2901(3) 0.1549(7) 0.1103(19) Uani d . 1 . .
H H3 0.8212 0.2782 0.1263 0.132 Uiso calc R 1 . .
C C4 0.5957(12) 0.2509(2) 0.2337(7) 0.117(2) Uani d . 1 . .
H H4 0.6587 0.2128 0.2591 0.141 Uiso calc R 1 . .
C C5 0.4070(11) 0.26677(19) 0.2757(6) 0.1049(15) Uani d . 1 . .
H H5 0.3418 0.2397 0.3297 0.126 Uiso calc R 1 . .
C C6 0.3138(7) 0.32271(16) 0.2382(4) 0.0734(9) Uani d . 1 . .
H H6 0.1838 0.3337 0.2655 0.088 Uiso calc R 1 . .
C C7 0.0475(5) 0.41022(15) -0.1737(4) 0.0627(8) Uani d . 1 . .
C C8 0.0133(7) 0.42667(17) -0.3429(4) 0.0721(9) Uani d . 1 . .
H H8 0.0582 0.4689 -0.3459 0.087 Uiso calc R 1 . .
C C9 0.1661(13) 0.3903(4) -0.4061(7) 0.162(3) Uani d . 1 . .
H H9A 0.1324 0.3484 -0.3988 0.194 Uiso calc R 1 . .
H H9B 0.3216 0.3980 -0.3470 0.194 Uiso calc R 1 . .
H H9C 0.1443 0.4008 -0.5139 0.194 Uiso calc R 1 . .
C C10 -0.2332(10) 0.4217(3) -0.4352(6) 0.123(2) Uani d . 1 . .
H H10A -0.3227 0.4479 -0.3908 0.148 Uiso calc R 1 . .
H H10B -0.2835 0.3809 -0.4321 0.148 Uiso calc R 1 . .
H H10C -0.2514 0.4332 -0.5420 0.148 Uiso calc R 1 . .
N N1 0.2199(5) 0.44210(13) -0.0704(3) 0.0632(8) Uani d . 1 . .
H H1N 0.280(7) 0.4703(19) -0.101(5) 0.076 Uiso d . 1 . .
O O1 0.1032(5) 0.43906(11) 0.1775(3) 0.0754(7) Uani d . 1 . .
O O2 0.4768(5) 0.47818(11) 0.1727(3) 0.0779(8) Uani d . 1 . .
O O3 -0.0530(5) 0.37102(14) -0.1283(3) 0.0923(10) Uani d . 1 . .
S S1 0.29657(13) 0.43493(3) 0.12050(8) 0.0570(4) Uani d . 1 . .

loop_
_atom_site_aniso_label
_atom_site_aniso_U_11
_atom_site_aniso_U_22
_atom_site_aniso_U_33
_atom_site_aniso_U_12
_atom_site_aniso_U_13
_atom_site_aniso_U_23
C1 0.0624(17) 0.0556(16) 0.0489(15) -0.0002(12) 0.0118(13) -0.0021(11)
C2 0.0643(19) 0.094(3) 0.084(2) -0.0031(18) 0.0227(17) -0.020(2)
C3 0.074(3) 0.120(4) 0.122(4) 0.030(3) 0.005(3) -0.043(3)
C4 0.137(5) 0.080(3) 0.105(4) 0.038(3) -0.012(3) -0.005(3)
C5 0.144(4) 0.071(2) 0.094(3) 0.014(3) 0.026(3) 0.021(2)
C6 0.090(2) 0.0648(19) 0.0673(19) 0.0021(17) 0.0261(17) 0.0103(15)
C7 0.0627(17) 0.0669(18) 0.0547(17) -0.0113(14) 0.0112(14) 0.0026(13)
C8 0.083(2) 0.076(2) 0.0534(18) -0.0139(17) 0.0147(16) -0.0006(15)
C9 0.184(7) 0.226(8) 0.096(4) 0.083(6) 0.074(4) 0.015(5)
C10 0.113(4) 0.163(5) 0.068(3) -0.016(3) -0.015(3) 0.003(3)
N1 0.0731(17) 0.0619(16) 0.0497(14) -0.0170(12) 0.0104(12) 0.0071(11)
O1 0.0876(17) 0.0760(16) 0.0715(15) 0.0129(12) 0.0370(13) 0.0004(11)
O2 0.0986(18) 0.0689(14) 0.0570(13) -0.0292(12) 0.0081(12) -0.0041(10)
O3 0.0977(19) 0.108(2) 0.0663(15) -0.0501(16) 0.0162(13) 0.0048(13)
S1 0.0701(6) 0.0519(5) 0.0477(5) -0.0063(3) 0.0153(4) -0.0007(3)

loop_
_atom_type_symbol
_atom_type_description
_atom_type_scat_dispersion_real
_atom_type_scat_dispersion_imag
_atom_type_scat_source
C C 0.0181 0.0091 'International Tables Vol C Tables 4.2.6.8 and 6.1.1.4'
H H 0.0000 0.0000 'International Tables Vol C Tables 4.2.6.8 and 6.1.1.4'
N N 0.0311 0.0180 'International Tables Vol C Tables 4.2.6.8 and 6.1.1.4'
O O 0.0492 0.0322 'International Tables Vol C Tables 4.2.6.8 and 6.1.1.4'
S S 0.3331 0.5567 'International Tables Vol C Tables 4.2.6.8 and 6.1.1.4'

loop_
_geom_angle_atom_site_label_1
_geom_angle_atom_site_label_2
_geom_angle_atom_site_label_3
_geom_angle_site_symmetry_1
_geom_angle_site_symmetry_3
_geom_angle
_geom_angle_publ_flag
C2 C1 C6 . . 121.7(3) ?
C2 C1 S1 . . 119.7(3) ?
C6 C1 S1 . . 118.6(3) ?
C1 C2 C3 . . 117.1(4) ?
C1 C2 H2 . . 121.4 ?
C3 C2 H2 . . 121.4 ?
C4 C3 C2 . . 121.0(4) ?
C4 C3 H3 . . 119.5 ?
C2 C3 H3 . . 119.5 ?
C5 C4 C3 . . 120.8(4) ?
C5 C4 H4 . . 119.6 ?
C3 C4 H4 . . 119.6 ?
C4 C5 C6 . . 119.7(5) ?
C4 C5 H5 . . 120.1 ?
C6 C5 H5 . . 120.1 ?
C5 C6 C1 . . 119.7(4) ?
C5 C6 H6 . . 120.1 ?
C1 C6 H6 . . 120.1 ?
O3 C7 N1 . . 120.9(3) ?
O3 C7 C8 . . 125.3(3) ?
N1 C7 C8 . . 113.7(3) ?
C9 C8 C10 . . 113.7(5) ?
C9 C8 C7 . . 109.5(4) ?
C10 C8 C7 . . 110.9(4) ?
C9 C8 H8 . . 107.5 ?
C10 C8 H8 . . 107.5 ?
C7 C8 H8 . . 107.5 ?
C8 C9 H9A . . 109.5 ?
C8 C9 H9B . . 109.5 ?
H9A C9 H9B . . 109.5 ?
C8 C9 H9C . . 109.5 ?
H9A C9 H9C . . 109.5 ?
H9B C9 H9C . . 109.5 ?
C8 C10 H10A . . 109.5 ?
C8 C10 H10B . . 109.5 ?
H10A C10 H10B . . 109.5 ?
C8 C10 H10C . . 109.5 ?
H10A C10 H10C . . 109.5 ?
H10B C10 H10C . . 109.5 ?
C7 N1 S1 . . 125.3(2) ?
C7 N1 H1N . . 120(3) ?
S1 N1 H1N . . 114(3) ?
O1 S1 O2 . . 118.90(16) ?
O1 S1 N1 . . 110.43(16) ?
O2 S1 N1 . . 103.49(14) ?
O1 S1 C1 . . 108.82(15) ?
O2 S1 C1 . . 108.49(16) ?
N1 S1 C1 . . 105.91(14) ?

loop_
_geom_bond_atom_site_label_1
_geom_bond_atom_site_label_2
_geom_bond_site_symmetry_2
_geom_bond_distance
_geom_bond_publ_flag
C1 C2 . 1.372(5) ?
C1 C6 . 1.379(5) ?
C1 S1 . 1.747(3) ?
C2 C3 . 1.400(7) ?
C2 H2 . 0.9300 ?
C3 C4 . 1.361(8) ?
C3 H3 . 0.9300 ?
C4 C5 . 1.361(8) ?
C4 H4 . 0.9300 ?
C5 C6 . 1.367(6) ?
C5 H5 . 0.9300 ?
C6 H6 . 0.9300 ?
C7 O3 . 1.202(4) ?
C7 N1 . 1.378(4) ?
C7 C8 . 1.507(4) ?
C8 C9 . 1.466(7) ?
C8 C10 . 1.499(6) ?
C8 H8 . 0.9800 ?
C9 H9A . 0.9600 ?
C9 H9B . 0.9600 ?
C9 H9C . 0.9600 ?
C10 H10A . 0.9600 ?
C10 H10B . 0.9600 ?
C10 H10C . 0.9600 ?
N1 S1 . 1.637(3) ?
N1 H1N . 0.81(4) ?
O1 S1 . 1.420(3) ?
O2 S1 . 1.435(2) ?

loop_
_geom_hbond_atom_site_label_D
_geom_hbond_atom_site_label_H
_geom_hbond_atom_site_label_A
_geom_hbond_site_symmetry_A
_geom_hbond_distance_DH
_geom_hbond_distance_HA
_geom_hbond_distance_DA
_geom_hbond_angle_DHA
N1 H1N O2 3_665 0.81(4) 2.12(5) 2.898(4) 160(4)

loop_
_geom_torsion_atom_site_label_1
_geom_torsion_atom_site_label_2
_geom_torsion_atom_site_label_3
_geom_torsion_atom_site_label_4
_geom_torsion_site_symmetry_1
_geom_torsion_site_symmetry_2
_geom_torsion_site_symmetry_3
_geom_torsion_site_symmetry_4
_geom_torsion
_geom_torsion_publ_flag
C6 C1 C2 C3 . . . . 0.2(5) ?
S1 C1 C2 C3 . . . . 178.2(3) ?
C1 C2 C3 C4 . . . . -0.8(7) ?
C2 C3 C4 C5 . . . . 0.6(8) ?
C3 C4 C5 C6 . . . . 0.2(8) ?
C4 C5 C6 C1 . . . . -0.8(7) ?
C2 C1 C6 C5 . . . . 0.6(6) ?
S1 C1 C6 C5 . . . . -177.5(3) ?
O3 C7 C8 C9 . . . . -88.9(6) ?
N1 C7 C8 C9 . . . . 87.0(5) ?
O3 C7 C8 C10 . . . . 37.3(6) ?
N1 C7 C8 C10 . . . . -146.7(4) ?
O3 C7 N1 S1 . . . . -4.4(5) ?
C8 C7 N1 S1 . . . . 179.4(3) ?
C7 N1 S1 O1 . . . . -50.6(3) ?
C7 N1 S1 O2 . . . . -178.9(3) ?
C7 N1 S1 C1 . . . . 67.1(3) ?
C2 C1 S1 O1 . . . . -179.6(3) ?
C6 C1 S1 O1 . . . . -1.4(3) ?
C2 C1 S1 O2 . . . . -48.8(3) ?
C6 C1 S1 O2 . . . . 129.3(3) ?
C2 C1 S1 N1 . . . . 61.7(3) ?
C6 C1 S1 N1 . . . . -120.1(3) ?

loop_
_cod_related_entry_id
_cod_related_entry_database
_cod_related_entry_code
1 ChemSpider 317604
